data_4038701
loop_
_publ_author_name
'Dorokhov, Valentin'
'Nelyubina, Yulia'
'Ioffe, Sema'
'Sukhorukov, Alexey Yu'

_publ_section_title
;
 Asymmetric Synthesis of Merck's Potent hNK1 Antagonist and Its
 Stereoisomers via Tandem Acylation/[3,3]-Rearrangement of
 1,2-Oxazine-N-oxides.
;
_journal_name_full 'The Journal of organic chemistry'
_journal_paper_doi 10.1021/acs.joc.0c01322
_journal_year 2020
_chemical_formula_moiety 'C22 H18 F7 N O3'
_chemical_formula_sum 'C22 H18 F7 N O3'
_chemical_formula_weight 477.37
_space_group_crystal_system monoclinic
_space_group_IT_number 14
_space_group_name_Hall '-P 2ybc'
_space_group_name_H-M_alt 'P 1 21/c 1'
_atom_sites_solution_hydrogens geom
_atom_sites_solution_primary dual
_audit_creation_date 2020-03-01
_audit_creation_method
;
Olex2 1.2
(compiled 2018.05.29 svn.r3508 for OlexSys, GUI svn.r5506)
;
_cell_angle_alpha 90
_cell_angle_beta 105.0830(10)
_cell_angle_gamma 90
_cell_formula_units_Z 4
_cell_length_a 8.5733(5)
_cell_length_b 30.5985(18)
_cell_length_c 8.2945(5)
_cell_measurement_reflns_used 2606
_cell_measurement_temperature 120
_cell_measurement_theta_max 21.65
_cell_measurement_theta_min 2.55
_cell_volume 2100.9(2)
_computing_molecular_graphics 'Olex2 (Dolomanov et al., 2009)'
_computing_publication_material 'Olex2 (Dolomanov et al., 2009)'
_computing_structure_refinement 'XL (Sheldrick, 2008)'
_computing_structure_solution 'ShelXT (Sheldrick, 2015)'
_diffrn_ambient_temperature 120.0
_diffrn_measured_fraction_theta_full 1.000
_diffrn_measured_fraction_theta_max 1.000
_diffrn_measurement_device_type 'Bruker APEX-II CCD'
_diffrn_measurement_method '\f and \w scans'
_diffrn_radiation_monochromator graphite
_diffrn_radiation_type MoK\a
_diffrn_radiation_wavelength 0.71073
_diffrn_reflns_av_R_equivalents 0.0692
_diffrn_reflns_av_unetI/netI 0.0537
_diffrn_reflns_Laue_measured_fraction_full 1.000
_diffrn_reflns_Laue_measured_fraction_max 1.000
_diffrn_reflns_limit_h_max 11
_diffrn_reflns_limit_h_min -11
_diffrn_reflns_limit_k_max 40
_diffrn_reflns_limit_k_min -40
_diffrn_reflns_limit_l_max 10
_diffrn_reflns_limit_l_min -10
_diffrn_reflns_number 24147
_diffrn_reflns_point_group_measured_fraction_full 1.000
_diffrn_reflns_point_group_measured_fraction_max 1.000
_diffrn_reflns_theta_full 25.242
_diffrn_reflns_theta_max 27.998
_diffrn_reflns_theta_min 2.460
_diffrn_standards_number 0
_exptl_absorpt_coefficient_mu 0.141
_exptl_absorpt_correction_T_max 0.7461
_exptl_absorpt_correction_T_min 0.6673
_exptl_absorpt_correction_type multi-scan
_exptl_absorpt_process_details
;
SADABS-2008/1 (Bruker,2008) was used for absorption correction.
wR2(int) was 0.0633 before and 0.0563 after correction.
The Ratio of minimum to maximum transmission is 0.8944.
The \l/2 correction factor is 0.0015.
;
_exptl_crystal_colour colourless
_exptl_crystal_colour_primary colourless
_exptl_crystal_density_diffrn 1.509
_exptl_crystal_description plate
_exptl_crystal_F_000 976
_exptl_crystal_size_max 0.35
_exptl_crystal_size_mid 0.15
_exptl_crystal_size_min 0.03
_refine_diff_density_max 0.375
_refine_diff_density_min -0.387
_refine_diff_density_rms 0.053
_refine_ls_extinction_method none
_refine_ls_goodness_of_fit_ref 1.014
_refine_ls_hydrogen_treatment constr
_refine_ls_matrix_type full
_refine_ls_number_parameters 319
_refine_ls_number_reflns 5079
_refine_ls_number_restraints 0
_refine_ls_restrained_S_all 1.014
_refine_ls_R_factor_all 0.0911
_refine_ls_R_factor_gt 0.0526
_refine_ls_shift/su_max 0.001
_refine_ls_shift/su_mean 0.000
_refine_ls_structure_factor_coef Fsqd
_refine_ls_weighting_details 'w=1/[\s^2^(Fo^2^)+(0.0405P)^2^+1.3486P] where P=(Fo^2^+2Fc^2^)/3'
_refine_ls_weighting_scheme calc
_refine_ls_wR_factor_gt 0.1056
_refine_ls_wR_factor_ref 0.1264
_reflns_Friedel_coverage 0.000
_reflns_number_gt 3315
_reflns_number_total 5079
_reflns_threshold_expression 'I > 2\s(I)'
_cod_data_source_file jo0c01322_si_002.cif
_cod_data_source_block 1
_cod_database_code 4038701
_shelxl_version_number 2014/6
_shelx_space_group_comment
;
The symmetry employed for this shelxl refinement is uniquely defined
by the following loop, which should always be used as a source of
symmetry information in preference to the above space-group names.
They are only intended as comments.
;
_shelx_estimated_absorpt_t_max 0.996
_shelx_estimated_absorpt_t_min 0.952
_olex2_refinement_description
;
1. Fixed Uiso
 At 1.2 times of:
  All C(H) groups, All C(H,H) groups
 At 1.5 times of:
  All C(H,H,H) groups
2. Uiso/Uaniso restraints and constraints
Uanis(F3') = Uanis(F2)
Uanis(F2') = Uanis(F4)
Uanis(F4') = Uanis(F3)
Uanis(F6') = Uanis(F6)
Uanis(F7') = Uanis(F7)
Uanis(F5') = Uanis(F5)
3. Others
 Sof(F2')=Sof(F3')=Sof(F4')=1-FVAR(1)
 Sof(F2)=Sof(F3)=Sof(F4)=FVAR(1)
 Sof(F5')=Sof(F6')=Sof(F7')=1-FVAR(2)
 Sof(F5)=Sof(F6)=Sof(F7)=FVAR(2)
4.a Ternary CH refined with riding coordinates:
 C3(H3), C4(H4), C5(H5), C13(H13)
4.b Secondary CH2 refined with riding coordinates:
 C2(H2A,H2B), C6(H6A,H6B)
4.c Aromatic/amide H refined with riding coordinates:
 C8(H8), C9(H9), C11(H11), C12(H12), C16(H16), C18(H18), C20(H20)
4.d Idealised Me refined as rotating group:
 C14(H14A,H14B,H14C)
;
_olex2_submission_special_instructions 'No special instructions were received'

loop_
_space_group_symop_operation_xyz
'x, y, z'
'-x, y+1/2, -z+1/2'
'-x, -y, -z'
'x, -y-1/2, z-1/2'

loop_
_atom_site_label
_atom_site_type_symbol
_atom_site_fract_x
_atom_site_fract_y
_atom_site_fract_z
_atom_site_U_iso_or_equiv
_atom_site_adp_type
_atom_site_occupancy
_atom_site_site_symmetry_order
_atom_site_calc_flag
_atom_site_refinement_flags_posn
_atom_site_refinement_flags_adp
_atom_site_refinement_flags_occupancy
_atom_site_disorder_assembly
_atom_site_disorder_group
F1 F 0.15853(16) 0.37240(5) 0.10317(18) 0.0470(4) Uani 1 1 d . . . . .
F2 F 0.7916(4) 0.28906(7) 1.2420(2) 0.0921(10) Uani 0.930(2) 1 d . . P A 1
F2' F 0.692(3) 0.2547(8) 1.194(4) 0.0578(6) Uani 0.070(2) 1 d . . P A 2
F3 F 0.9035(2) 0.27316(7) 1.0483(3) 0.0631(6) Uani 0.930(2) 1 d . . P A 1
F3' F 0.900(5) 0.2952(10) 1.165(3) 0.0921(10) Uani 0.070(2) 1 d . . P A 2
F4 F 0.7213(2) 0.23225(6) 1.0922(2) 0.0578(6) Uani 0.930(2) 1 d . . P A 1
F4' F 0.814(3) 0.2452(10) 1.035(4) 0.0631(6) Uani 0.070(2) 1 d . . P A 2
F5 F 0.1170(3) 0.29326(11) 0.7714(5) 0.0715(10) Uani 0.845(6) 1 d . . P B 1
F5' F 0.1037(18) 0.3063(6) 0.683(3) 0.0715(10) Uani 0.155(6) 1 d . . P B 2
F6 F 0.2358(3) 0.24895(7) 0.6358(5) 0.0648(9) Uani 0.845(6) 1 d . . P B 1
F6' F 0.2153(17) 0.2492(5) 0.722(3) 0.0648(9) Uani 0.155(6) 1 d . . P B 2
F7 F 0.1555(4) 0.31198(11) 0.5380(4) 0.0758(10) Uani 0.845(6) 1 d . . P B 1
F7' F 0.207(2) 0.2921(6) 0.517(2) 0.0758(10) Uani 0.155(6) 1 d . . P B 2
O1 O 1.24762(17) 0.46997(5) 0.63557(19) 0.0303(4) Uani 1 1 d . . . . .
O2 O 1.07433(17) 0.47002(5) 0.38023(18) 0.0270(3) Uani 1 1 d . . . . .
O3 O 0.78146(16) 0.42274(5) 0.80658(17) 0.0232(3) Uani 1 1 d . . . . .
N1 N 1.0543(2) 0.41600(6) 0.5562(2) 0.0235(4) Uani 1 1 d . . . . .
C1 C 1.1356(2) 0.45322(7) 0.5354(3) 0.0243(5) Uani 1 1 d . . . . .
C2 C 0.9384(3) 0.44381(8) 0.2901(3) 0.0277(5) Uani 1 1 d . . . . .
H2A H 0.9652 0.4280 0.1967 0.033 Uiso 1 1 calc R . . . .
H2B H 0.8424 0.4624 0.2449 0.033 Uiso 1 1 calc R . . . .
C3 C 0.9072(2) 0.41166(7) 0.4199(3) 0.0240(5) Uani 1 1 d . . . . .
H3 H 0.8951 0.3812 0.3750 0.029 Uiso 1 1 calc R . . . .
C4 C 0.7708(2) 0.42291(7) 0.5025(2) 0.0206(4) Uani 1 1 d . . . . .
H4 H 0.7692 0.4553 0.5169 0.025 Uiso 1 1 calc R . . . .
C5 C 0.8345(2) 0.40205(7) 0.6765(3) 0.0220(4) Uani 1 1 d . . . . .
H5 H 0.8065 0.3703 0.6717 0.026 Uiso 1 1 calc R . . . .
C6 C 1.0197(3) 0.40777(8) 0.7188(3) 0.0278(5) Uani 1 1 d . . . . .
H6A H 1.0548 0.4328 0.7955 0.033 Uiso 1 1 calc R . . . .
H6B H 1.0754 0.3810 0.7714 0.033 Uiso 1 1 calc R . . . .
C7 C 0.6057(2) 0.40876(7) 0.3982(2) 0.0211(4) Uani 1 1 d . . . . .
C8 C 0.5681(3) 0.36498(7) 0.3634(3) 0.0294(5) Uani 1 1 d . . . . .
H8 H 0.6464 0.3432 0.4085 0.035 Uiso 1 1 calc R . . . .
C9 C 0.4181(3) 0.35246(8) 0.2640(3) 0.0353(6) Uani 1 1 d . . . . .
H9 H 0.3928 0.3225 0.2407 0.042 Uiso 1 1 calc R . . . .
C10 C 0.3073(3) 0.38456(8) 0.2002(3) 0.0316(5) Uani 1 1 d . . . . .
C11 C 0.3388(3) 0.42823(8) 0.2292(3) 0.0282(5) Uani 1 1 d . . . . .
H11 H 0.2599 0.4497 0.1823 0.034 Uiso 1 1 calc R . . . .
C12 C 0.4896(2) 0.44023(7) 0.3292(2) 0.0228(4) Uani 1 1 d . . . . .
H12 H 0.5140 0.4703 0.3509 0.027 Uiso 1 1 calc R . . . .
C13 C 0.6124(2) 0.41728(7) 0.7954(3) 0.0215(4) Uani 1 1 d . . . . .
H13 H 0.5476 0.4270 0.6828 0.026 Uiso 1 1 calc R . . . .
C14 C 0.5744(3) 0.44652(7) 0.9284(3) 0.0281(5) Uani 1 1 d . . . . .
H14A H 0.6298 0.4354 1.0393 0.042 Uiso 1 1 calc GR . . . .
H14B H 0.4575 0.4467 0.9160 0.042 Uiso 1 1 calc GR . . . .
H14C H 0.6112 0.4763 0.9156 0.042 Uiso 1 1 calc GR . . . .
C15 C 0.5717(2) 0.37009(7) 0.8230(3) 0.0223(4) Uani 1 1 d . . . . .
C16 C 0.6801(2) 0.34414(7) 0.9373(3) 0.0239(4) Uani 1 1 d . . . . .
H16 H 0.7818 0.3558 0.9955 0.029 Uiso 1 1 calc R . . . .
C17 C 0.6412(3) 0.30125(7) 0.9673(3) 0.0273(5) Uani 1 1 d . . . . .
C18 C 0.4929(3) 0.28385(8) 0.8848(3) 0.0329(5) Uani 1 1 d . . . . .
H18 H 0.4655 0.2548 0.9067 0.039 Uiso 1 1 calc R . . . .
C19 C 0.3848(3) 0.30950(8) 0.7693(3) 0.0323(5) Uani 1 1 d . . . . .
C20 C 0.4236(2) 0.35221(7) 0.7385(3) 0.0274(5) Uani 1 1 d . . . . .
H20 H 0.3485 0.3694 0.6591 0.033 Uiso 1 1 calc R . . . .
C21 C 0.7637(3) 0.27440(8) 1.0886(3) 0.0376(6) Uani 1 1 d . . . . .
C22 C 0.2257(3) 0.29043(8) 0.6793(4) 0.0445(7) Uani 1 1 d . . . . .

loop_
_atom_site_aniso_label
_atom_site_aniso_U_11
_atom_site_aniso_U_22
_atom_site_aniso_U_33
_atom_site_aniso_U_23
_atom_site_aniso_U_13
_atom_site_aniso_U_12
F1 0.0291(8) 0.0655(11) 0.0406(9) -0.0085(7) -0.0012(6) -0.0145(7)
F2 0.161(2) 0.0702(15) 0.0261(10) -0.0046(9) -0.0095(12) 0.0695(16)
F2' 0.0666(12) 0.0319(10) 0.0698(13) 0.0189(9) 0.0086(10) 0.0038(8)
F3 0.0356(10) 0.0728(14) 0.0798(14) 0.0372(12) 0.0133(9) 0.0201(9)
F3' 0.161(2) 0.0702(15) 0.0261(10) -0.0046(9) -0.0095(12) 0.0695(16)
F4 0.0666(12) 0.0319(10) 0.0698(13) 0.0189(9) 0.0086(10) 0.0038(8)
F4' 0.0356(10) 0.0728(14) 0.0798(14) 0.0372(12) 0.0133(9) 0.0201(9)
F5 0.0315(10) 0.093(2) 0.096(3) -0.0288(18) 0.0274(14) -0.0229(11)
F5' 0.0315(10) 0.093(2) 0.096(3) -0.0288(18) 0.0274(14) -0.0229(11)
F6 0.0373(11) 0.0378(10) 0.108(3) -0.0370(15) -0.0011(14) 0.0003(8)
F6' 0.0373(11) 0.0378(10) 0.108(3) -0.0370(15) -0.0011(14) 0.0003(8)
F7 0.0481(16) 0.0534(19) 0.0971(18) 0.0100(15) -0.0326(14) -0.0161(12)
F7' 0.0481(16) 0.0534(19) 0.0971(18) 0.0100(15) -0.0326(14) -0.0161(12)
O1 0.0205(8) 0.0331(9) 0.0347(9) 0.0014(7) 0.0026(7) -0.0004(7)
O2 0.0240(8) 0.0312(8) 0.0263(8) 0.0028(7) 0.0073(6) -0.0026(6)
O3 0.0204(7) 0.0277(8) 0.0224(7) -0.0019(6) 0.0074(6) -0.0010(6)
N1 0.0191(9) 0.0244(9) 0.0282(10) 0.0017(7) 0.0080(7) 0.0017(7)
C1 0.0184(10) 0.0273(11) 0.0288(12) 0.0027(9) 0.0089(9) 0.0045(9)
C2 0.0240(11) 0.0359(13) 0.0245(11) -0.0036(9) 0.0086(9) -0.0045(9)
C3 0.0211(10) 0.0260(11) 0.0269(11) -0.0052(9) 0.0096(9) -0.0013(8)
C4 0.0209(10) 0.0210(10) 0.0214(10) -0.0020(8) 0.0083(8) -0.0005(8)
C5 0.0223(10) 0.0218(10) 0.0233(10) 0.0005(8) 0.0084(8) 0.0017(8)
C6 0.0222(11) 0.0337(12) 0.0279(11) 0.0082(10) 0.0076(9) 0.0043(9)
C7 0.0206(10) 0.0263(11) 0.0182(10) -0.0029(8) 0.0085(8) -0.0030(8)
C8 0.0267(12) 0.0271(12) 0.0338(13) -0.0045(10) 0.0065(10) -0.0008(9)
C9 0.0376(14) 0.0307(13) 0.0371(14) -0.0104(10) 0.0089(11) -0.0109(11)
C10 0.0228(12) 0.0486(15) 0.0235(11) -0.0064(10) 0.0061(9) -0.0091(10)
C11 0.0224(11) 0.0409(13) 0.0219(11) 0.0033(10) 0.0068(9) 0.0031(9)
C12 0.0236(11) 0.0273(11) 0.0195(10) 0.0004(9) 0.0092(8) -0.0005(8)
C13 0.0177(10) 0.0275(11) 0.0195(10) 0.0009(8) 0.0051(8) 0.0018(8)
C14 0.0279(12) 0.0320(12) 0.0253(11) -0.0035(9) 0.0084(9) 0.0037(9)
C15 0.0204(10) 0.0267(11) 0.0221(10) 0.0000(9) 0.0096(8) 0.0014(8)
C16 0.0214(10) 0.0304(12) 0.0213(10) 0.0006(9) 0.0082(8) -0.0013(9)
C17 0.0273(12) 0.0286(12) 0.0286(12) 0.0041(9) 0.0122(9) 0.0036(9)
C18 0.0306(13) 0.0264(12) 0.0451(14) 0.0031(10) 0.0161(11) 0.0002(9)
C19 0.0207(11) 0.0310(13) 0.0452(15) -0.0056(11) 0.0087(10) -0.0008(9)
C20 0.0197(10) 0.0293(12) 0.0330(12) -0.0005(10) 0.0065(9) 0.0037(9)
C21 0.0433(15) 0.0305(13) 0.0379(14) 0.0073(11) 0.0087(12) 0.0047(11)
C22 0.0260(13) 0.0316(14) 0.071(2) -0.0040(13) 0.0045(13) 0.0007(10)

loop_
_atom_type_symbol
_atom_type_description
_atom_type_scat_dispersion_real
_atom_type_scat_dispersion_imag
_atom_type_scat_source
C C 0.0033 0.0016 'International Tables Vol C Tables 4.2.6.8 and 6.1.1.4'
H H 0.0000 0.0000 'International Tables Vol C Tables 4.2.6.8 and 6.1.1.4'
F F 0.0171 0.0103 'International Tables Vol C Tables 4.2.6.8 and 6.1.1.4'
N N 0.0061 0.0033 'International Tables Vol C Tables 4.2.6.8 and 6.1.1.4'
O O 0.0106 0.0060 'International Tables Vol C Tables 4.2.6.8 and 6.1.1.4'

loop_
_geom_angle_atom_site_label_1
_geom_angle_atom_site_label_2
_geom_angle_atom_site_label_3
_geom_angle
_geom_angle_site_symmetry_1
_geom_angle_site_symmetry_3
_geom_angle_publ_flag
C1 O2 C2 109.85(16) . . ?
C5 O3 C13 114.53(15) . . ?
C1 N1 C3 110.01(17) . . ?
C1 N1 C6 119.17(18) . . ?
C3 N1 C6 110.60(16) . . ?
O1 C1 O2 122.23(19) . . ?
O1 C1 N1 127.2(2) . . ?
O2 C1 N1 110.53(18) . . ?
O2 C2 C3 104.85(16) . . ?
N1 C3 C2 102.19(16) . . ?
N1 C3 C4 103.76(16) . . ?
C2 C3 C4 117.44(18) . . ?
C3 C4 C5 101.46(16) . . ?
C7 C4 C3 112.72(16) . . ?
C7 C4 C5 117.78(17) . . ?
O3 C5 C4 114.83(16) . . ?
O3 C5 C6 106.87(16) . . ?
C4 C5 C6 104.97(16) . . ?
N1 C6 C5 104.56(17) . . ?
C8 C7 C4 121.66(19) . . ?
C8 C7 C12 118.52(19) . . ?
C12 C7 C4 119.77(18) . . ?
C9 C8 C7 121.2(2) . . ?
C10 C9 C8 118.2(2) . . ?
F1 C10 C9 118.5(2) . . ?
F1 C10 C11 118.5(2) . . ?
C11 C10 C9 123.0(2) . . ?
C10 C11 C12 118.1(2) . . ?
C11 C12 C7 121.0(2) . . ?
O3 C13 C14 106.73(16) . . ?
O3 C13 C15 111.61(16) . . ?
C15 C13 C14 110.47(17) . . ?
C16 C15 C13 120.49(19) . . ?
C16 C15 C20 118.6(2) . . ?
C20 C15 C13 120.88(19) . . ?
C15 C16 C17 120.8(2) . . ?
C16 C17 C21 118.6(2) . . ?
C18 C17 C16 120.4(2) . . ?
C18 C17 C21 121.0(2) . . ?
C17 C18 C19 119.1(2) . . ?
C18 C19 C22 118.9(2) . . ?
C20 C19 C18 120.7(2) . . ?
C20 C19 C22 120.5(2) . . ?
C19 C20 C15 120.5(2) . . ?
F2 C21 F3 107.8(3) . . ?
F2 C21 F4 106.8(2) . . ?
F2 C21 C17 112.5(2) . . ?
F2' C21 F3' 113.7(19) . . ?
F2' C21 C17 108.9(10) . . ?
F3 C21 F4 104.2(2) . . ?
F3 C21 C17 111.6(2) . . ?
F3' C21 C17 115.5(11) . . ?
F4 C21 C17 113.3(2) . . ?
F4' C21 F2' 101.0(19) . . ?
F4' C21 F3' 101(2) . . ?
F4' C21 C17 116.1(13) . . ?
F5 C22 C19 111.5(2) . . ?
F5' C22 F6' 105.6(11) . . ?
F5' C22 F7' 98.4(11) . . ?
F5' C22 C19 122.3(8) . . ?
F6 C22 F5 108.5(3) . . ?
F6 C22 F7 106.1(3) . . ?
F6 C22 C19 113.2(2) . . ?
F6' C22 C19 110.8(7) . . ?
F7 C22 F5 104.1(2) . . ?
F7 C22 C19 112.8(2) . . ?
F7' C22 F6' 108.3(9) . . ?
F7' C22 C19 110.3(7) . . ?

loop_
_geom_bond_atom_site_label_1
_geom_bond_atom_site_label_2
_geom_bond_distance
_geom_bond_site_symmetry_2
_geom_bond_publ_flag
F1 C10 1.371(2) . ?
F2 C21 1.311(3) . ?
F2' C21 1.34(3) . ?
F3 C21 1.326(3) . ?
F3' C21 1.34(4) . ?
F4 C21 1.342(3) . ?
F4' C21 1.13(3) . ?
F5 C22 1.353(4) . ?
F5' C22 1.162(16) . ?
F6 C22 1.329(3) . ?
F6' C22 1.319(17) . ?
F7 C22 1.343(4) . ?
F7' C22 1.31(2) . ?
O1 C1 1.209(3) . ?
O2 C1 1.358(3) . ?
O2 C2 1.452(3) . ?
O3 C5 1.424(2) . ?
O3 C13 1.438(2) . ?
N1 C1 1.369(3) . ?
N1 C3 1.465(3) . ?
N1 C6 1.476(3) . ?
C2 C3 1.533(3) . ?
C3 C4 1.540(3) . ?
C4 C5 1.542(3) . ?
C4 C7 1.518(3) . ?
C5 C6 1.544(3) . ?
C7 C8 1.390(3) . ?
C7 C12 1.396(3) . ?
C8 C9 1.389(3) . ?
C9 C10 1.373(3) . ?
C10 C11 1.372(3) . ?
C11 C12 1.392(3) . ?
C13 C14 1.520(3) . ?
C13 C15 1.517(3) . ?
C15 C16 1.391(3) . ?
C15 C20 1.393(3) . ?
C16 C17 1.392(3) . ?
C17 C18 1.384(3) . ?
C17 C21 1.497(3) . ?
C18 C19 1.389(3) . ?
C19 C20 1.389(3) . ?
C19 C22 1.493(3) . ?
